data_2224044
loop_
_publ_author_name
'Chinnakali, K.'
'Sudha, D.'
'Jayagobi, M.'
'Raghunathan, R.'
'Fun, Hoong-Kun'

_publ_section_title 3-Benzyl-7-methyl-9-phenyl-2-tosyl-2,3,3a,4,9,9a-hexahydro-1<i>H</i>-pyrrolo[3,4-<i>b</i>]quinoline
_journal_coeditor_code TK2561
_journal_issue 11
_journal_name_full 'Acta Crystallographica Section E'
_journal_page_first o2924
_journal_page_last o2925
_journal_paper_doi 10.1107/S1600536809044481
_journal_volume 65
_journal_year 2009
_chemical_formula_iupac 'C32 H32 N2 O2 S'
_chemical_formula_moiety 'C32 H32 N2 O2 S'
_chemical_formula_sum 'C32 H32 N2 O2 S'
_chemical_formula_weight 508.66
_chemical_name_systematic
;
3-Benzyl-7-methyl-9-phenyl-2-tosyl-2,3,3a,4,9,9a-hexahydro-1<i>H</i>-
pyrrolo[3,4-<i>b</i>]quinoline
;
_space_group_IT_number 14
_symmetry_cell_setting monoclinic
_symmetry_space_group_name_Hall '-P 2ybc'
_symmetry_space_group_name_H-M 'P 1 21/c 1'
_atom_sites_solution_hydrogens geom
_atom_sites_solution_primary direct
_atom_sites_solution_secondary difmap
_audit_creation_method SHELXL-97
_cell_angle_alpha 90.00
_cell_angle_beta 96.294(3)
_cell_angle_gamma 90.00
_cell_formula_units_Z 4
_cell_length_a 9.0445(4)
_cell_length_b 10.6014(4)
_cell_length_c 27.5330(10)
_cell_measurement_reflns_used 5605
_cell_measurement_temperature 100.00(10)
_cell_measurement_theta_max 30.09
_cell_measurement_theta_min 2.27
_cell_volume 2624.07(18)
_computing_cell_refinement 'SAINT (Bruker, 2005)'
_computing_data_collection 'APEX2 (Bruker, 2005)'
_computing_data_reduction 'SAINT (Bruker, 2005)'
_computing_molecular_graphics 'SHELXTL (Sheldrick, 2008)'
_computing_publication_material 'SHELXTL (Sheldrick, 2008) and PLATON (Spek, 2009)'
_computing_structure_refinement 'SHELXTL (Sheldrick, 2008)'
_computing_structure_solution 'SHELXTL (Sheldrick, 2008)'
_diffrn_ambient_temperature 100.00(10)
_diffrn_measured_fraction_theta_full 0.998
_diffrn_measured_fraction_theta_max 0.998
_diffrn_measurement_device_type 'Bruker SMART APEXII CCD area-detector'
_diffrn_measurement_method '\f and \w'
_diffrn_radiation_monochromator graphite
_diffrn_radiation_source 'fine-focus sealed tube'
_diffrn_radiation_type MoK\a
_diffrn_radiation_wavelength 0.71073
_diffrn_reflns_av_R_equivalents 0.0784
_diffrn_reflns_av_sigmaI/netI 0.0644
_diffrn_reflns_limit_h_max 11
_diffrn_reflns_limit_h_min -10
_diffrn_reflns_limit_k_max 12
_diffrn_reflns_limit_k_min -13
_diffrn_reflns_limit_l_max 33
_diffrn_reflns_limit_l_min -33
_diffrn_reflns_number 22823
_diffrn_reflns_theta_full 26.00
_diffrn_reflns_theta_max 26.00
_diffrn_reflns_theta_min 2.57
_diffrn_standards_number 0
_exptl_absorpt_coefficient_mu 0.156
_exptl_absorpt_correction_T_max 0.9736
_exptl_absorpt_correction_T_min 0.3601
_exptl_absorpt_correction_type multi-scan
_exptl_absorpt_process_details '(SADABS; Bruker, 2005)'
_exptl_crystal_colour colourless
_exptl_crystal_density_diffrn 1.288
_exptl_crystal_density_method 'not measured'
_exptl_crystal_description Block
_exptl_crystal_F_000 1080
_exptl_crystal_size_max 0.38
_exptl_crystal_size_mid 0.20
_exptl_crystal_size_min 0.17
_refine_diff_density_max 0.686
_refine_diff_density_min -0.505
_refine_ls_extinction_method none
_refine_ls_goodness_of_fit_ref 1.037
_refine_ls_hydrogen_treatment mixed
_refine_ls_matrix_type full
_refine_ls_number_parameters 340
_refine_ls_number_reflns 5138
_refine_ls_number_restraints 0
_refine_ls_restrained_S_all 1.037
_refine_ls_R_factor_all 0.0910
_refine_ls_R_factor_gt 0.0606
_refine_ls_shift/su_max 0.001
_refine_ls_shift/su_mean 0.000
_refine_ls_structure_factor_coef Fsqd
_refine_ls_weighting_details 'calc w=1/[\s^2^(Fo^2^)+(0.1011P)^2^+1.1335P] where P=(Fo^2^+2Fc^2^)/3'
_refine_ls_weighting_scheme calc
_refine_ls_wR_factor_gt 0.1506
_refine_ls_wR_factor_ref 0.1784
_reflns_number_gt 3615
_reflns_number_total 5138
_reflns_threshold_expression I>2\s(I)
_cod_data_source_file tk2561.cif
_cod_data_source_block I
_cod_original_sg_symbol_H-M 'P 21/c'
_cod_database_code 2224044
_cod_database_fobs_code 2224044

loop_
_symmetry_equiv_pos_as_xyz
'x, y, z'
'-x, y+1/2, -z+1/2'
'-x, -y, -z'
'x, -y-1/2, z-1/2'

loop_
_atom_site_type_symbol
_atom_site_label
_atom_site_fract_x
_atom_site_fract_y
_atom_site_fract_z
_atom_site_U_iso_or_equiv
_atom_site_adp_type
_atom_site_calc_flag
_atom_site_refinement_flags
_atom_site_occupancy
_atom_site_disorder_assembly
_atom_site_disorder_group
S S1 0.62265(8) 0.48132(7) 0.13646(2) 0.0262(2) Uani d . 1 . .
O O1 0.4733(2) 0.4422(2) 0.12298(7) 0.0322(5) Uani d . 1 . .
O O2 0.6528(2) 0.58710(19) 0.16844(7) 0.0335(5) Uani d . 1 . .
N N1 0.7118(3) 0.3614(2) 0.16335(8) 0.0239(5) Uani d . 1 . .
N N2 1.0859(3) 0.2372(2) 0.15932(8) 0.0249(5) Uani d . 1 . .
H H1N2 1.156(3) 0.272(3) 0.1791(11) 0.022(7) Uiso d . 1 . .
C C1 0.6810(3) 0.2332(3) 0.14178(10) 0.0260(6) Uani d . 1 . .
H H1A 0.6104 0.2378 0.1126 0.031 Uiso calc R 1 . .
H H1B 0.6422 0.1770 0.1651 0.031 Uiso calc R 1 . .
C C2 0.8318(3) 0.1896(2) 0.12960(8) 0.0214(6) Uani d . 1 . .
H H2 0.8528 0.2304 0.0992 0.026 Uiso calc R 1 . .
C C3 0.8577(3) 0.0474(2) 0.12508(9) 0.0217(6) Uani d . 1 . .
H H3 0.8140 0.0064 0.1520 0.026 Uiso calc R 1 . .
C C4 1.0250(3) 0.0211(3) 0.13221(8) 0.0228(6) Uani d . 1 . .
C C5 1.0783(3) -0.0993(3) 0.12259(9) 0.0264(6) Uani d . 1 . .
H H5 1.0096 -0.1616 0.1122 0.032 Uiso calc R 1 . .
C C6 1.2275(3) -0.1305(3) 0.12773(9) 0.0305(7) Uani d . 1 . .
C C7 1.3287(4) -0.0369(3) 0.14395(10) 0.0362(8) Uani d . 1 . .
H H7 1.4300 -0.0551 0.1478 0.043 Uiso calc R 1 . .
C C8 1.2805(3) 0.0830(3) 0.15445(10) 0.0333(7) Uani d . 1 . .
H H8 1.3500 0.1441 0.1655 0.040 Uiso calc R 1 . .
C C9 1.1304(3) 0.1136(3) 0.14877(9) 0.0258(6) Uani d . 1 . .
C C10 0.9342(3) 0.2446(2) 0.17126(9) 0.0223(6) Uani d . 1 . .
H H10 0.9251 0.1957 0.2010 0.027 Uiso calc R 1 . .
C C11 0.8745(3) 0.3775(2) 0.17768(9) 0.0214(6) Uani d . 1 . .
H H11 0.9149 0.4339 0.1542 0.026 Uiso calc R 1 . .
C C12 0.7040(3) 0.5160(3) 0.08227(9) 0.0262(6) Uani d . 1 . .
C C13 0.8142(3) 0.6074(3) 0.08287(10) 0.0296(7) Uani d . 1 . .
H H13 0.8492 0.6472 0.1120 0.036 Uiso calc R 1 . .
C C14 0.8717(4) 0.6392(3) 0.03979(10) 0.0332(7) Uani d . 1 . .
H H14 0.9459 0.7000 0.0404 0.040 Uiso calc R 1 . .
C C15 0.8201(3) 0.5815(3) -0.00429(10) 0.0293(7) Uani d . 1 . .
C C16 0.7127(3) 0.4883(3) -0.00385(10) 0.0307(7) Uani d . 1 . .
H H16 0.6792 0.4474 -0.0329 0.037 Uiso calc R 1 . .
C C17 0.6536(3) 0.4543(3) 0.03907(10) 0.0290(6) Uani d . 1 . .
H H17 0.5817 0.3914 0.0388 0.035 Uiso calc R 1 . .
C C18 0.8756(4) 0.6232(3) -0.05135(11) 0.0381(8) Uani d . 1 . .
H H18A 0.8361 0.5685 -0.0774 0.057 Uiso calc R 1 . .
H H18B 0.9823 0.6194 -0.0481 0.057 Uiso calc R 1 . .
H H18C 0.8439 0.7082 -0.0586 0.057 Uiso calc R 1 . .
C C19 0.7819(3) -0.0079(2) 0.07772(9) 0.0219(6) Uani d . 1 . .
C C20 0.8280(3) 0.0268(3) 0.03263(9) 0.0270(6) Uani d . 1 . .
H H20 0.9051 0.0844 0.0316 0.032 Uiso calc R 1 . .
C C21 0.7597(3) -0.0241(3) -0.01055(10) 0.0305(7) Uani d . 1 . .
H H21 0.7916 -0.0010 -0.0403 0.037 Uiso calc R 1 . .
C C22 0.6438(3) -0.1093(3) -0.00949(11) 0.0327(7) Uani d . 1 . .
H H22 0.5974 -0.1428 -0.0385 0.039 Uiso calc R 1 . .
C C23 0.5976(3) -0.1444(3) 0.03477(11) 0.0329(7) Uani d . 1 . .
H H23 0.5202 -0.2018 0.0357 0.040 Uiso calc R 1 . .
C C24 0.6674(3) -0.0936(3) 0.07798(10) 0.0276(6) Uani d . 1 . .
H H24 0.6360 -0.1180 0.1076 0.033 Uiso calc R 1 . .
C C25 0.9111(3) 0.4321(3) 0.22950(9) 0.0261(6) Uani d . 1 . .
H H25A 0.8648 0.5142 0.2315 0.031 Uiso calc R 1 . .
H H25B 0.8722 0.3769 0.2532 0.031 Uiso calc R 1 . .
C C26 1.0768(3) 0.4441(3) 0.24082(9) 0.0257(6) Uani d . 1 . .
C C27 1.1623(3) 0.3525(3) 0.26768(9) 0.0263(6) Uani d . 1 . .
H H27 1.1146 0.2873 0.2823 0.032 Uiso calc R 1 . .
C C28 1.3159(4) 0.3569(3) 0.27287(9) 0.0307(7) Uani d . 1 . .
H H28 1.3702 0.2939 0.2903 0.037 Uiso calc R 1 . .
C C29 1.3898(3) 0.4552(3) 0.25217(10) 0.0332(7) Uani d . 1 . .
H H29 1.4932 0.4583 0.2556 0.040 Uiso calc R 1 . .
C C30 1.3068(4) 0.5486(3) 0.22638(10) 0.0342(7) Uani d . 1 . .
H H30 1.3549 0.6153 0.2128 0.041 Uiso calc R 1 . .
C C31 1.1532(3) 0.5429(3) 0.22085(9) 0.0293(7) Uani d . 1 . .
H H31 1.0993 0.6062 0.2035 0.035 Uiso calc R 1 . .
C C32 1.2786(4) -0.2591(3) 0.11267(11) 0.0403(8) Uani d . 1 . .
H H32A 1.2094 -0.3220 0.1210 0.060 Uiso calc R 1 . .
H H32B 1.3752 -0.2767 0.1294 0.060 Uiso calc R 1 . .
H H32C 1.2837 -0.2603 0.0780 0.060 Uiso calc R 1 . .

loop_
_atom_site_aniso_label
_atom_site_aniso_U_11
_atom_site_aniso_U_22
_atom_site_aniso_U_33
_atom_site_aniso_U_12
_atom_site_aniso_U_13
_atom_site_aniso_U_23
S1 0.0340(4) 0.0233(4) 0.0212(3) 0.0093(3) 0.0028(3) -0.0022(3)
O1 0.0324(12) 0.0364(12) 0.0282(10) 0.0140(9) 0.0044(8) 0.0006(9)
O2 0.0486(13) 0.0266(11) 0.0254(10) 0.0114(9) 0.0040(9) -0.0076(8)
N1 0.0294(13) 0.0202(12) 0.0219(11) 0.0044(9) 0.0023(9) 0.0017(9)
N2 0.0245(13) 0.0277(13) 0.0221(11) 0.0020(10) 0.0007(10) -0.0082(10)
C1 0.0295(16) 0.0213(15) 0.0268(14) 0.0015(12) 0.0015(11) -0.0008(11)
C2 0.0293(15) 0.0188(14) 0.0161(12) 0.0011(11) 0.0033(11) 0.0033(10)
C3 0.0303(16) 0.0183(14) 0.0170(12) 0.0010(11) 0.0054(10) 0.0038(10)
C4 0.0305(16) 0.0250(15) 0.0127(11) 0.0046(12) 0.0018(10) 0.0019(10)
C5 0.0384(17) 0.0252(15) 0.0153(12) 0.0051(12) 0.0015(11) 0.0047(10)
C6 0.0436(19) 0.0342(17) 0.0134(12) 0.0147(14) 0.0012(12) 0.0039(11)
C7 0.0331(18) 0.054(2) 0.0205(13) 0.0201(15) -0.0019(12) -0.0069(13)
C8 0.0294(17) 0.048(2) 0.0214(13) 0.0040(14) -0.0010(12) -0.0121(13)
C9 0.0318(16) 0.0328(16) 0.0125(11) 0.0063(12) 0.0013(11) -0.0017(11)
C10 0.0297(16) 0.0212(14) 0.0163(12) 0.0029(11) 0.0035(10) 0.0008(10)
C11 0.0271(15) 0.0193(14) 0.0177(12) 0.0027(11) 0.0015(10) 0.0010(10)
C12 0.0345(17) 0.0234(15) 0.0206(12) 0.0089(12) 0.0023(11) 0.0016(11)
C13 0.0454(19) 0.0191(14) 0.0231(13) 0.0035(13) -0.0016(12) 0.0006(11)
C14 0.0408(19) 0.0254(16) 0.0326(15) 0.0012(13) 0.0004(13) 0.0060(12)
C15 0.0352(17) 0.0258(16) 0.0269(14) 0.0114(13) 0.0029(12) 0.0032(11)
C16 0.0402(18) 0.0306(16) 0.0206(13) 0.0107(13) -0.0001(12) -0.0049(11)
C17 0.0324(17) 0.0258(16) 0.0281(14) 0.0046(12) -0.0006(12) -0.0029(11)
C18 0.048(2) 0.0374(18) 0.0297(15) 0.0112(15) 0.0075(14) 0.0067(13)
C19 0.0264(15) 0.0167(13) 0.0223(12) 0.0039(11) 0.0013(11) 0.0025(10)
C20 0.0370(17) 0.0226(15) 0.0212(13) -0.0017(12) 0.0022(11) 0.0005(11)
C21 0.0390(18) 0.0312(16) 0.0207(13) 0.0076(13) 0.0009(12) 0.0016(12)
C22 0.0355(18) 0.0304(16) 0.0295(14) 0.0064(13) -0.0091(12) -0.0080(12)
C23 0.0290(17) 0.0281(17) 0.0401(16) -0.0035(12) -0.0034(13) -0.0031(13)
C24 0.0324(17) 0.0234(15) 0.0275(14) 0.0017(12) 0.0053(12) -0.0008(11)
C25 0.0360(17) 0.0225(14) 0.0201(13) 0.0025(12) 0.0045(11) -0.0036(11)
C26 0.0376(17) 0.0241(15) 0.0159(12) 0.0001(12) 0.0048(11) -0.0054(10)
C27 0.0417(18) 0.0212(14) 0.0152(12) -0.0024(12) -0.0006(11) -0.0024(10)
C28 0.0417(19) 0.0287(16) 0.0203(13) 0.0059(13) -0.0035(12) -0.0023(11)
C29 0.0324(17) 0.0429(19) 0.0236(14) -0.0015(14) -0.0002(12) -0.0016(13)
C30 0.046(2) 0.0344(18) 0.0225(13) -0.0070(14) 0.0031(13) 0.0022(12)
C31 0.0433(19) 0.0231(15) 0.0208(13) 0.0022(13) 0.0006(12) -0.0008(11)
C32 0.053(2) 0.0387(19) 0.0301(15) 0.0231(15) 0.0078(14) 0.0043(13)

loop_
_atom_type_symbol
_atom_type_description
_atom_type_scat_dispersion_real
_atom_type_scat_dispersion_imag
_atom_type_scat_source
C C 0.0033 0.0016 'International Tables Vol C Tables 4.2.6.8 and 6.1.1.4'
H H 0.0000 0.0000 'International Tables Vol C Tables 4.2.6.8 and 6.1.1.4'
O O 0.0106 0.0060 'International Tables Vol C Tables 4.2.6.8 and 6.1.1.4'
N N 0.0061 0.0033 'International Tables Vol C Tables 4.2.6.8 and 6.1.1.4'
S S 0.1246 0.1234 'International Tables Vol C Tables 4.2.6.8 and 6.1.1.4'

loop_
_geom_angle_atom_site_label_1
_geom_angle_atom_site_label_2
_geom_angle_atom_site_label_3
_geom_angle_site_symmetry_1
_geom_angle_site_symmetry_3
_geom_angle
_geom_angle_publ_flag
O1 S1 O2 . . 119.99(12) ?
O1 S1 N1 . . 107.33(12) ?
O2 S1 N1 . . 106.16(12) ?
O1 S1 C12 . . 108.10(13) ?
O2 S1 C12 . . 106.62(13) ?
N1 S1 C12 . . 108.18(12) ?
C11 N1 C1 . . 110.2(2) ?
C11 N1 S1 . . 116.96(17) ?
C1 N1 S1 . . 117.64(17) ?
C9 N2 C10 . . 113.3(2) ?
C9 N2 H1N2 . . 108.1(19) ?
C10 N2 H1N2 . . 118.8(19) ?
N1 C1 C2 . . 103.4(2) ?
N1 C1 H1A . . 111.1 ?
C2 C1 H1A . . 111.1 ?
N1 C1 H1B . . 111.1 ?
C2 C1 H1B . . 111.1 ?
H1A C1 H1B . . 109.0 ?
C10 C2 C1 . . 101.9(2) ?
C10 C2 C3 . . 110.8(2) ?
C1 C2 C3 . . 117.9(2) ?
C10 C2 H2 . . 108.6 ?
C1 C2 H2 . . 108.6 ?
C3 C2 H2 . . 108.6 ?
C19 C3 C4 . . 112.7(2) ?
C19 C3 C2 . . 113.0(2) ?
C4 C3 C2 . . 109.1(2) ?
C19 C3 H3 . . 107.3 ?
C4 C3 H3 . . 107.3 ?
C2 C3 H3 . . 107.3 ?
C5 C4 C9 . . 117.5(3) ?
C5 C4 C3 . . 119.9(2) ?
C9 C4 C3 . . 122.6(2) ?
C6 C5 C4 . . 123.5(3) ?
C6 C5 H5 . . 118.3 ?
C4 C5 H5 . . 118.3 ?
C5 C6 C7 . . 117.6(3) ?
C5 C6 C32 . . 120.8(3) ?
C7 C6 C32 . . 121.4(3) ?
C8 C7 C6 . . 120.7(3) ?
C8 C7 H7 . . 119.6 ?
C6 C7 H7 . . 119.6 ?
C7 C8 C9 . . 121.2(3) ?
C7 C8 H8 . . 119.4 ?
C9 C8 H8 . . 119.4 ?
C8 C9 C4 . . 119.5(3) ?
C8 C9 N2 . . 119.5(3) ?
C4 C9 N2 . . 121.0(3) ?
N2 C10 C2 . . 108.9(2) ?
N2 C10 C11 . . 115.6(2) ?
C2 C10 C11 . . 104.4(2) ?
N2 C10 H10 . . 109.2 ?
C2 C10 H10 . . 109.2 ?
C11 C10 H10 . . 109.2 ?
N1 C11 C10 . . 102.4(2) ?
N1 C11 C25 . . 113.2(2) ?
C10 C11 C25 . . 114.3(2) ?
N1 C11 H11 . . 108.9 ?
C10 C11 H11 . . 108.9 ?
C25 C11 H11 . . 108.9 ?
C13 C12 C17 . . 120.4(2) ?
C13 C12 S1 . . 119.9(2) ?
C17 C12 S1 . . 119.7(2) ?
C14 C13 C12 . . 119.7(3) ?
C14 C13 H13 . . 120.2 ?
C12 C13 H13 . . 120.2 ?
C13 C14 C15 . . 121.1(3) ?
C13 C14 H14 . . 119.4 ?
C15 C14 H14 . . 119.4 ?
C16 C15 C14 . . 118.2(3) ?
C16 C15 C18 . . 121.1(3) ?
C14 C15 C18 . . 120.6(3) ?
C15 C16 C17 . . 121.7(3) ?
C15 C16 H16 . . 119.2 ?
C17 C16 H16 . . 119.2 ?
C12 C17 C16 . . 118.8(3) ?
C12 C17 H17 . . 120.6 ?
C16 C17 H17 . . 120.6 ?
C15 C18 H18A . . 109.5 ?
C15 C18 H18B . . 109.5 ?
H18A C18 H18B . . 109.5 ?
C15 C18 H18C . . 109.5 ?
H18A C18 H18C . . 109.5 ?
H18B C18 H18C . . 109.5 ?
C24 C19 C20 . . 118.3(2) ?
C24 C19 C3 . . 121.1(2) ?
C20 C19 C3 . . 120.6(2) ?
C21 C20 C19 . . 120.6(3) ?
C21 C20 H20 . . 119.7 ?
C19 C20 H20 . . 119.7 ?
C22 C21 C20 . . 120.1(3) ?
C22 C21 H21 . . 119.9 ?
C20 C21 H21 . . 119.9 ?
C23 C22 C21 . . 119.8(3) ?
C23 C22 H22 . . 120.1 ?
C21 C22 H22 . . 120.1 ?
C22 C23 C24 . . 119.8(3) ?
C22 C23 H23 . . 120.1 ?
C24 C23 H23 . . 120.1 ?
C19 C24 C23 . . 121.4(3) ?
C19 C24 H24 . . 119.3 ?
C23 C24 H24 . . 119.3 ?
C26 C25 C11 . . 109.4(2) ?
C26 C25 H25A . . 109.8 ?
C11 C25 H25A . . 109.8 ?
C26 C25 H25B . . 109.8 ?
C11 C25 H25B . . 109.8 ?
H25A C25 H25B . . 108.2 ?
C31 C26 C27 . . 117.3(3) ?
C31 C26 C25 . . 120.4(2) ?
C27 C26 C25 . . 122.1(3) ?
C28 C27 C26 . . 121.5(3) ?
C28 C27 H27 . . 119.2 ?
C26 C27 H27 . . 119.2 ?
C27 C28 C29 . . 120.3(3) ?
C27 C28 H28 . . 119.9 ?
C29 C28 H28 . . 119.9 ?
C30 C29 C28 . . 119.1(3) ?
C30 C29 H29 . . 120.5 ?
C28 C29 H29 . . 120.5 ?
C31 C30 C29 . . 120.3(3) ?
C31 C30 H30 . . 119.8 ?
C29 C30 H30 . . 119.8 ?
C30 C31 C26 . . 121.5(3) ?
C30 C31 H31 . . 119.2 ?
C26 C31 H31 . . 119.2 ?
C6 C32 H32A . . 109.5 ?
C6 C32 H32B . . 109.5 ?
H32A C32 H32B . . 109.5 ?
C6 C32 H32C . . 109.5 ?
H32A C32 H32C . . 109.5 ?
H32B C32 H32C . . 109.5 ?

loop_
_geom_bond_atom_site_label_1
_geom_bond_atom_site_label_2
_geom_bond_site_symmetry_2
_geom_bond_distance
_geom_bond_publ_flag
S1 O1 . 1.423(2) ?
S1 O2 . 1.433(2) ?
S1 N1 . 1.638(2) ?
S1 C12 . 1.773(3) ?
N1 C11 . 1.491(3) ?
N1 C1 . 1.497(3) ?
N2 C9 . 1.410(4) ?
N2 C10 . 1.448(3) ?
N2 H1N2 . 0.87(3) ?
C1 C2 . 1.512(4) ?
C1 H1A . 0.97 ?
C1 H1B . 0.97 ?
C2 C10 . 1.510(4) ?
C2 C3 . 1.532(4) ?
C2 H2 . 0.98 ?
C3 C19 . 1.522(4) ?
C3 C4 . 1.530(4) ?
C3 H3 . 0.98 ?
C4 C5 . 1.400(4) ?
C4 C9 . 1.408(4) ?
C5 C6 . 1.382(4) ?
C5 H5 . 0.93 ?
C6 C7 . 1.391(5) ?
C6 C32 . 1.512(4) ?
C7 C8 . 1.385(4) ?
C7 H7 . 0.93 ?
C8 C9 . 1.388(4) ?
C8 H8 . 0.93 ?
C10 C11 . 1.527(4) ?
C10 H10 . 0.98 ?
C11 C25 . 1.541(3) ?
C11 H11 . 0.98 ?
C12 C13 . 1.389(4) ?
C12 C17 . 1.390(4) ?
C13 C14 . 1.388(4) ?
C13 H13 . 0.93 ?
C14 C15 . 1.393(4) ?
C14 H14 . 0.93 ?
C15 C16 . 1.387(4) ?
C15 C18 . 1.506(4) ?
C16 C17 . 1.397(4) ?
C16 H16 . 0.93 ?
C17 H17 . 0.93 ?
C18 H18A . 0.96 ?
C18 H18B . 0.96 ?
C18 H18C . 0.96 ?
C19 C24 . 1.379(4) ?
C19 C20 . 1.401(4) ?
C20 C21 . 1.388(4) ?
C20 H20 . 0.93 ?
C21 C22 . 1.386(4) ?
C21 H21 . 0.93 ?
C22 C23 . 1.382(4) ?
C22 H22 . 0.93 ?
C23 C24 . 1.392(4) ?
C23 H23 . 0.93 ?
C24 H24 . 0.93 ?
C25 C26 . 1.502(4) ?
C25 H25A . 0.97 ?
C25 H25B . 0.97 ?
C26 C31 . 1.400(4) ?
C26 C27 . 1.401(4) ?
C27 C28 . 1.381(4) ?
C27 H27 . 0.93 ?
C28 C29 . 1.394(4) ?
C28 H28 . 0.93 ?
C29 C30 . 1.390(4) ?
C29 H29 . 0.93 ?
C30 C31 . 1.383(4) ?
C30 H30 . 0.93 ?
C31 H31 . 0.93 ?
C32 H32A . 0.96 ?
C32 H32B . 0.96 ?
C32 H32C . 0.96 ?

loop_
_geom_hbond_atom_site_label_D
_geom_hbond_atom_site_label_H
_geom_hbond_atom_site_label_A
_geom_hbond_site_symmetry_A
_geom_hbond_distance_DH
_geom_hbond_distance_HA
_geom_hbond_distance_DA
_geom_hbond_angle_DHA
_geom_hbond_publ_flag
C1 H1A O1 . 0.97 2.53 2.914(4) 104 n
C13 H13 O2 . 0.93 2.57 2.912(3) 103 n
C25 H25A O2 . 0.97 2.56 3.182(3) 122 y
C28 H28 O2 2_745 0.93 2.49 3.282(4) 143 y
N2 H1N2 Cg3 . 0.87(3) 2.69(3) 3.461(3) 148(2) y
C3 H3 Cg3 2_745 0.98 2.93 3.852(3) 158 y
C18 H18B Cg2 3_765 0.96 2.90 3.723(4) 145 y
C21 H21 Cg1 3_755 0.93 2.74 3.637(3) 162 y

loop_
_geom_torsion_atom_site_label_1
_geom_torsion_atom_site_label_2
_geom_torsion_atom_site_label_3
_geom_torsion_atom_site_label_4
_geom_torsion_site_symmetry_1
_geom_torsion_site_symmetry_2
_geom_torsion_site_symmetry_3
_geom_torsion_site_symmetry_4
_geom_torsion
_geom_torsion_publ_flag
O1 S1 N1 C11 . . . . 175.82(17) ?
O2 S1 N1 C11 . . . . -54.7(2) ?
C12 S1 N1 C11 . . . . 59.4(2) ?
O1 S1 N1 C1 . . . . 41.1(2) ?
O2 S1 N1 C1 . . . . 170.60(19) ?
C12 S1 N1 C1 . . . . -75.3(2) ?
C11 N1 C1 C2 . . . . -16.8(3) ?
S1 N1 C1 C2 . . . . 120.77(19) ?
N1 C1 C2 C10 . . . . 35.8(2) ?
N1 C1 C2 C3 . . . . 157.3(2) ?
C10 C2 C3 C19 . . . . -167.9(2) ?
C1 C2 C3 C19 . . . . 75.3(3) ?
C10 C2 C3 C4 . . . . -41.8(3) ?
C1 C2 C3 C4 . . . . -158.6(2) ?
C19 C3 C4 C5 . . . . -44.2(3) ?
C2 C3 C4 C5 . . . . -170.5(2) ?
C19 C3 C4 C9 . . . . 136.4(2) ?
C2 C3 C4 C9 . . . . 10.1(3) ?
C9 C4 C5 C6 . . . . -1.1(4) ?
C3 C4 C5 C6 . . . . 179.5(2) ?
C4 C5 C6 C7 . . . . 0.9(4) ?
C4 C5 C6 C32 . . . . -174.8(2) ?
C5 C6 C7 C8 . . . . 0.0(4) ?
C32 C6 C7 C8 . . . . 175.6(3) ?
C6 C7 C8 C9 . . . . -0.5(4) ?
C7 C8 C9 C4 . . . . 0.2(4) ?
C7 C8 C9 N2 . . . . -179.3(3) ?
C5 C4 C9 C8 . . . . 0.5(3) ?
C3 C4 C9 C8 . . . . 179.9(2) ?
C5 C4 C9 N2 . . . . -179.9(2) ?
C3 C4 C9 N2 . . . . -0.6(4) ?
C10 N2 C9 C8 . . . . -156.3(2) ?
C10 N2 C9 C4 . . . . 24.2(3) ?
C9 N2 C10 C2 . . . . -56.6(3) ?
C9 N2 C10 C11 . . . . -173.7(2) ?
C1 C2 C10 N2 . . . . -166.6(2) ?
C3 C2 C10 N2 . . . . 67.1(3) ?
C1 C2 C10 C11 . . . . -42.5(2) ?
C3 C2 C10 C11 . . . . -168.8(2) ?
C1 N1 C11 C10 . . . . -9.1(2) ?
S1 N1 C11 C10 . . . . -146.95(17) ?
C1 N1 C11 C25 . . . . -132.6(2) ?
S1 N1 C11 C25 . . . . 89.6(2) ?
N2 C10 C11 N1 . . . . 151.4(2) ?
C2 C10 C11 N1 . . . . 31.8(2) ?
N2 C10 C11 C25 . . . . -85.8(3) ?
C2 C10 C11 C25 . . . . 154.5(2) ?
O1 S1 C12 C13 . . . . 149.6(2) ?
O2 S1 C12 C13 . . . . 19.4(3) ?
N1 S1 C12 C13 . . . . -94.4(2) ?
O1 S1 C12 C17 . . . . -28.3(3) ?
O2 S1 C12 C17 . . . . -158.5(2) ?
N1 S1 C12 C17 . . . . 87.6(2) ?
C17 C12 C13 C14 . . . . 1.5(4) ?
S1 C12 C13 C14 . . . . -176.5(2) ?
C12 C13 C14 C15 . . . . 0.4(4) ?
C13 C14 C15 C16 . . . . -2.0(4) ?
C13 C14 C15 C18 . . . . 175.7(3) ?
C14 C15 C16 C17 . . . . 1.7(4) ?
C18 C15 C16 C17 . . . . -175.9(3) ?
C13 C12 C17 C16 . . . . -1.7(4) ?
S1 C12 C17 C16 . . . . 176.2(2) ?
C15 C16 C17 C12 . . . . 0.1(4) ?
C4 C3 C19 C24 . . . . 121.5(3) ?
C2 C3 C19 C24 . . . . -114.3(3) ?
C4 C3 C19 C20 . . . . -58.1(3) ?
C2 C3 C19 C20 . . . . 66.1(3) ?
C24 C19 C20 C21 . . . . 0.0(4) ?
C3 C19 C20 C21 . . . . 179.6(2) ?
C19 C20 C21 C22 . . . . 0.5(4) ?
C20 C21 C22 C23 . . . . -0.6(4) ?
C21 C22 C23 C24 . . . . 0.2(5) ?
C20 C19 C24 C23 . . . . -0.4(4) ?
C3 C19 C24 C23 . . . . 179.9(3) ?
C22 C23 C24 C19 . . . . 0.3(4) ?
N1 C11 C25 C26 . . . . 179.6(2) ?
C10 C11 C25 C26 . . . . 62.9(3) ?
C11 C25 C26 C31 . . . . 76.8(3) ?
C11 C25 C26 C27 . . . . -97.3(3) ?
C31 C26 C27 C28 . . . . -2.2(4) ?
C25 C26 C27 C28 . . . . 172.1(2) ?
C26 C27 C28 C29 . . . . 1.5(4) ?
C27 C28 C29 C30 . . . . 0.1(4) ?
C28 C29 C30 C31 . . . . -0.8(4) ?
C29 C30 C31 C26 . . . . 0.0(4) ?
C27 C26 C31 C30 . . . . 1.5(4) ?
C25 C26 C31 C30 . . . . -173.0(2) ?
